data_4310500
loop_
_publ_author_name
'Emiko Fujiwara'
'Akiko Kobayashi'
'Hideki Fujiwara'
'Hayao Kobayashi'

_publ_contact_author_address
;
    Research Centre for Spectrochemistry, 
    Graduate School of Science, 
    The University of Tokyo, 
    Hongo, Bunkyo-ku, Tokyo 113-0033, 
    Japan
;
_publ_contact_author_email ' akiko@chem.s.u-tokyo.ac.jp '
_publ_contact_author_fax ' +81-3-5841-4417 '
_publ_contact_author_name ' Prof. Akiko Kobayashi'
_publ_contact_author_phone ' +81-3-5841-4417 '
_publ_section_title
;
 Syntheses, Structures, and Physical Properties of Nickel Bis(dithiolene)
 Complexes Containing Tetrathiafulvalene (TTF) Units
;
_journal_name_full 'Inorganic Chemistry'
_journal_page_first 1122
_journal_page_last 1129
_journal_paper_doi 10.1021/ic034670s
_journal_volume 43
_journal_year 2004
_chemical_formula_sum 'C18 H26 N0.5 Ni0.5 S6'
_chemical_formula_weight 471.12
_space_group_IT_number 15
_symmetry_cell_setting monoclinic
_symmetry_Int_Tables_number 15
_symmetry_space_group_name_Hall '-C 2yc'
_symmetry_space_group_name_H-M 'C 1 2/c 1'
_audit_creation_date 'Fri Jan 18 03:55:14 2002'
_audit_creation_method 'by teXsan'
_cell_angle_alpha 90
_cell_angle_beta 113.628(5)
_cell_angle_gamma 90
_cell_formula_units_Z 8
_cell_length_a 29.018(4)
_cell_length_b 8.5822(8)
_cell_length_c 19.133(2)
_cell_measurement_reflns_used 6503
_cell_measurement_temperature 293.1
_cell_measurement_theta_max 27.5
_cell_measurement_theta_min 3.0
_cell_volume 4365.4(9)
_computing_cell_refinement CRYSTALCLEAR
_computing_data_collection CRYSTALCLEAR
_computing_data_reduction 'teXsan Ver. 1.11'
_computing_publication_material 'teXsan Ver. 1.11'
_computing_structure_refinement 'teXsan Ver. 1.10'
_computing_structure_solution SIR92
_diffrn_detector_area_resol_mean 14.62
_diffrn_measured_fraction_theta_full 0.9808
_diffrn_measured_fraction_theta_max 0.9808
_diffrn_measurement_device_type 'Rigaku/MSC Mercury CCD'
_diffrn_measurement_method \w
_diffrn_radiation_type 'Mo K\a'
_diffrn_radiation_wavelength 0.7107
_diffrn_reflns_av_R_equivalents 0.045
_diffrn_reflns_limit_h_max 37
_diffrn_reflns_limit_h_min -24
_diffrn_reflns_limit_k_max 11
_diffrn_reflns_limit_k_min -11
_diffrn_reflns_limit_l_max 22
_diffrn_reflns_limit_l_min -24
_diffrn_reflns_number 340
_diffrn_reflns_theta_full 27.48
_diffrn_reflns_theta_max 27.48
_exptl_absorpt_coefficient_mu 1.046
_exptl_absorpt_correction_type none
_exptl_crystal_colour black
_exptl_crystal_density_diffrn 1.434
_exptl_crystal_density_method 'not measured'
_exptl_crystal_description Chip
_exptl_crystal_size_max 0.700
_exptl_crystal_size_mid 0.300
_exptl_crystal_size_min 0.050
_refine_diff_density_max 0.40
_refine_diff_density_min -0.36
_refine_ls_extinction_method none
_refine_ls_goodness_of_fit_ref 1.412
_refine_ls_hydrogen_treatment noref
_refine_ls_number_parameters 228
_refine_ls_number_reflns 3904
_refine_ls_R_factor_gt 0.0571
_refine_ls_shift/su_max 0.0007
_refine_ls_structure_factor_coef F
_refine_ls_weighting_scheme unit
_refine_ls_wR_factor_ref 0.0574
_reflns_number_gt 3904
_reflns_number_total 4911
_reflns_threshold_expression F^2^>3.0\s(F^2^)
_cod_data_source_file ic034670ssi20030708_045712_1.cif
_cod_data_source_block TBA[Ni(chdt)2]
_cod_original_cell_volume 4365.5283
_cod_original_formula_sum 'C18 H26 N0.50 Ni0.50 S6 '
_cod_database_code 4310500

loop_
_symmetry_equiv_pos_as_xyz
x,y,z
-x,y,1/2-z
-x,-y,-z
x,-y,1/2+z
1/2+x,1/2+y,z
1/2-x,1/2+y,1/2-z
1/2-x,1/2-y,-z
1/2+x,1/2-y,1/2+z

loop_
_atom_site_label
_atom_site_type_symbol
_atom_site_fract_x
_atom_site_fract_y
_atom_site_fract_z
_atom_site_U_iso_or_equiv
_atom_site_adp_type
_atom_site_occupancy
_atom_site_calc_flag
_atom_site_refinement_flags
_atom_site_disorder_assembly
_atom_site_disorder_group
Ni(1) Ni 1.0000 0.0000 0.5000 0.0371(2) Uani 1.00 d S . .
S(1) S 0.92082(4) -0.0609(1) 0.45251(5) 0.0502(3) Uani 1.00 d . . .
S(2) S 1.00419(3) 0.0096(1) 0.61525(5) 0.0433(2) Uani 1.00 d . . .
S(3) S 0.84872(4) -0.1283(2) 0.52788(6) 0.0573(3) Uani 1.00 d . . .
S(4) S 0.92852(4) -0.0692(1) 0.68162(5) 0.0439(2) Uani 1.00 d . . .
S(5) S 0.76910(4) -0.1886(2) 0.60887(6) 0.0592(3) Uani 1.00 d . . .
S(6) S 0.85205(4) -0.1365(2) 0.75896(6) 0.0692(4) Uani 1.00 d . . .
N(1) N 1.0000 -0.5388(5) 0.7500 0.045(1) Uani 1.00 d S . .
C(1) C 0.9085(1) -0.0774(5) 0.5329(2) 0.0406(9) Uani 1.00 d . . .
C(2) C 0.9449(1) -0.0485(4) 0.6034(2) 0.0368(9) Uani 1.00 d . . .
C(3) C 0.8650(1) -0.1180(5) 0.6271(2) 0.0428(10) Uani 1.00 d . . .
C(4) C 0.8329(1) -0.1445(5) 0.6592(2) 0.047(1) Uani 1.00 d . . .
C(5) C 0.7548(2) -0.1925(5) 0.6896(2) 0.049(1) Uani 1.00 d . . .
C(6) C 0.7924(2) -0.1713(6) 0.7576(2) 0.055(1) Uani 1.00 d . . .
C(7) C 0.7005(2) -0.2133(7) 0.6777(3) 0.069(2) Uani 1.00 d . . .
C(8) C 0.7858(2) -0.1770(7) 0.8319(3) 0.069(2) Uani 1.00 d . . .
C(9) C 0.6936(2) -0.1781(10) 0.7503(4) 0.095(2) Uani 1.00 d . . .
C(10) C 0.7344(2) -0.2358(10) 0.8198(4) 0.097(2) Uani 1.00 d . . .
C(11) C 0.9574(2) -0.6446(5) 0.7006(2) 0.048(1) Uani 1.00 d . . .
C(12) C 0.9102(2) -0.5625(6) 0.6456(3) 0.060(1) Uani 1.00 d . . .
C(13) C 0.8715(2) -0.6788(6) 0.5988(3) 0.059(1) Uani 1.00 d . . .
C(14) C 0.8246(2) -0.6019(8) 0.5401(3) 0.080(2) Uani 1.00 d . . .
C(15) C 0.9829(2) -0.4341(5) 0.7991(2) 0.053(1) Uani 1.00 d . . .
C(16) C 0.9597(2) -0.5128(5) 0.8476(3) 0.057(1) Uani 1.00 d . . .
C(17) C 0.9525(2) -0.3960(6) 0.9018(3) 0.069(2) Uani 1.00 d . . .
C(18) C 0.9213(2) -0.4544(8) 0.9422(3) 0.087(2) Uani 1.00 d . . .
H(1) H 0.6794 -0.1462 0.6362 0.0849 Uiso 1.00 calc . . .
H(2) H 0.6898 -0.3191 0.6612 0.0849 Uiso 1.00 calc . . .
H(3) H 0.8116 -0.2405 0.8683 0.0856 Uiso 1.00 calc . . .
H(4) H 0.7896 -0.0732 0.8537 0.0856 Uiso 1.00 calc . . .
H(5) H 0.6917 -0.0663 0.7553 0.1152 Uiso 1.00 calc . . .
H(6) H 0.6616 -0.2197 0.7468 0.1152 Uiso 1.00 calc . . .
H(7) H 0.7351 -0.3506 0.8151 0.1152 Uiso 1.00 calc . . .
H(8) H 0.7274 -0.2162 0.8635 0.1152 Uiso 1.00 calc . . .
H(9) H 0.9697 -0.7107 0.6712 0.0582 Uiso 1.00 calc . . .
H(10) H 0.9479 -0.7100 0.7331 0.0582 Uiso 1.00 calc . . .
H(11) H 0.8965 -0.4977 0.6730 0.0721 Uiso 1.00 calc . . .
H(12) H 0.9188 -0.4956 0.6117 0.0721 Uiso 1.00 calc . . .
H(13) H 0.8863 -0.7463 0.5729 0.0716 Uiso 1.00 calc . . .
H(14) H 0.8626 -0.7433 0.6325 0.0716 Uiso 1.00 calc . . .
H(15) H 0.8089 -0.5366 0.5650 0.0977 Uiso 1.00 calc . . .
H(16) H 0.8325 -0.5402 0.5052 0.0977 Uiso 1.00 calc . . .
H(17) H 0.8000 -0.6791 0.5112 0.0977 Uiso 1.00 calc . . .
H(18) H 1.0119 -0.3769 0.8332 0.0631 Uiso 1.00 calc . . .
H(19) H 0.9594 -0.3603 0.7667 0.0631 Uiso 1.00 calc . . .
H(20) H 0.9275 -0.5561 0.8151 0.0697 Uiso 1.00 calc . . .
H(21) H 0.9805 -0.5964 0.8759 0.0697 Uiso 1.00 calc . . .
H(22) H 0.9848 -0.3650 0.9382 0.0833 Uiso 1.00 calc . . .
H(23) H 0.9364 -0.3044 0.8727 0.0833 Uiso 1.00 calc . . .
H(24) H 0.9176 -0.3764 0.9756 0.1029 Uiso 1.00 calc . . .
H(25) H 0.8887 -0.4848 0.9071 0.1029 Uiso 1.00 calc . . .
H(26) H 0.9373 -0.5435 0.9731 0.1029 Uiso 1.00 calc . . .

loop_
_atom_site_aniso_label
_atom_site_aniso_U_11
_atom_site_aniso_U_22
_atom_site_aniso_U_33
_atom_site_aniso_U_12
_atom_site_aniso_U_13
_atom_site_aniso_U_23
Ni(1) 0.0377(3) 0.0397(4) 0.0296(3) -0.0013(3) 0.0089(3) -0.0001(3)
S(1) 0.0417(5) 0.0755(7) 0.0284(4) -0.0133(5) 0.0087(4) -0.0034(5)
S(2) 0.0363(4) 0.0585(6) 0.0298(4) -0.0032(4) 0.0078(3) -0.0046(4)
S(3) 0.0439(5) 0.0900(9) 0.0343(5) -0.0224(6) 0.0119(4) -0.0062(5)
S(4) 0.0420(5) 0.0555(6) 0.0297(4) -0.0023(4) 0.0095(4) 0.0037(4)
S(5) 0.0410(5) 0.0915(9) 0.0416(5) -0.0050(6) 0.0129(4) -0.0047(6)
S(6) 0.0416(5) 0.128(1) 0.0355(5) -0.0019(7) 0.0131(4) 0.0028(6)
N(1) 0.057(3) 0.033(2) 0.051(3) 0.0000 0.025(2) 0.0000
C(1) 0.040(2) 0.041(2) 0.037(2) -0.005(2) 0.012(2) 0.001(2)
C(2) 0.041(2) 0.035(2) 0.032(2) 0.001(1) 0.013(1) 0.002(1)
C(3) 0.044(2) 0.046(2) 0.033(2) 0.001(2) 0.010(2) 0.003(2)
C(4) 0.042(2) 0.057(3) 0.035(2) 0.005(2) 0.008(2) 0.000(2)
C(5) 0.046(2) 0.054(2) 0.050(2) 0.000(2) 0.022(2) 0.002(2)
C(6) 0.049(2) 0.071(3) 0.050(2) 0.002(2) 0.025(2) 0.003(2)
C(7) 0.043(2) 0.096(4) 0.072(3) -0.001(2) 0.027(2) 0.002(3)
C(8) 0.070(3) 0.098(4) 0.048(2) -0.002(3) 0.032(2) 0.001(3)
C(9) 0.064(3) 0.149(7) 0.088(4) 0.006(4) 0.046(3) 0.002(4)
C(10) 0.084(4) 0.146(6) 0.084(4) 0.002(4) 0.058(4) 0.017(4)
C(11) 0.058(2) 0.035(2) 0.055(2) -0.002(2) 0.026(2) -0.004(2)
C(12) 0.064(3) 0.049(3) 0.064(3) 0.009(2) 0.025(2) 0.003(2)
C(13) 0.057(3) 0.062(3) 0.059(3) 0.005(2) 0.025(2) 0.006(2)
C(14) 0.063(3) 0.101(5) 0.071(3) 0.011(3) 0.021(3) 0.012(3)
C(15) 0.072(3) 0.037(2) 0.057(2) 0.011(2) 0.034(2) 0.002(2)
C(16) 0.071(3) 0.048(2) 0.061(3) 0.000(2) 0.036(2) -0.001(2)
C(17) 0.083(3) 0.063(3) 0.066(3) 0.009(3) 0.036(3) -0.004(2)
C(18) 0.088(4) 0.108(5) 0.081(4) -0.004(4) 0.051(3) -0.014(4)

loop_
_atom_type_symbol
_atom_type_description
_atom_type_scat_dispersion_real
_atom_type_scat_dispersion_imag
_atom_type_scat_source
C C 0.003 0.002
;International Tables for Crystallography
(1992, Vol. C, Tables 4.2.6.8 and 6.1.1.1)
;
H H 0.000 0.000
;International Tables for Crystallography
(1992, Vol. C, Table 6.1.1.2)
;
N N 0.006 0.003
;International Tables for Crystallography
(1992, Vol. C, Tables 4.2.6.8 and 6.1.1.1)
;
Ni Ni 0.339 1.112
;International Tables for Crystallography
(1992, Vol. C, Tables 4.2.6.8 and 6.1.1.1)
;
S S 0.125 0.123
;International Tables for Crystallography
(1992, Vol. C, Tables 4.2.6.8 and 6.1.1.1)
;

loop_
_geom_angle_atom_site_label_1
_geom_angle_atom_site_label_2
_geom_angle_atom_site_label_3
_geom_angle
_geom_angle_site_symmetry_1
_geom_angle_site_symmetry_2
_geom_angle_site_symmetry_3
_geom_angle_publ_flag
S(1) Ni(1) S(1) 180.0 . . 3_756 yes
S(1) Ni(1) S(2) 93.08(3) . . . yes
S(1) Ni(1) S(2) 86.92(3) . . 3_756 yes
S(1) Ni(1) S(2) 86.92(3) 3_756 . . yes
S(1) Ni(1) S(2) 93.08(3) 3_756 . 3_756 yes
S(2) Ni(1) S(2) 180.0 . . 3_756 yes
Ni(1) S(1) C(1) 102.2(1) . . . yes
Ni(1) S(2) C(2) 102.2(1) . . . yes
C(1) S(3) C(3) 95.5(2) . . . yes
C(2) S(4) C(3) 95.5(2) . . . yes
C(4) S(5) C(5) 95.2(2) . . . yes
C(4) S(6) C(6) 95.5(2) . . . yes
C(11) N(1) C(11) 106.6(4) . . 2_756 yes
C(11) N(1) C(15) 110.6(2) . . . yes
C(11) N(1) C(15) 110.8(2) . . 2_756 yes
C(11) N(1) C(15) 110.8(2) 2_756 . . yes
C(11) N(1) C(15) 110.6(2) 2_756 . 2_756 yes
C(15) N(1) C(15) 107.5(4) . . 2_756 yes
S(1) C(1) S(3) 121.9(2) . . . yes
S(1) C(1) C(2) 120.9(3) . . . yes
S(3) C(1) C(2) 117.2(3) . . . yes
S(2) C(2) S(4) 121.2(2) . . . yes
S(2) C(2) C(1) 121.5(3) . . . yes
S(4) C(2) C(1) 117.3(3) . . . yes
S(3) C(3) S(4) 114.5(2) . . . yes
S(3) C(3) C(4) 123.7(3) . . . yes
S(4) C(3) C(4) 121.8(3) . . . yes
S(5) C(4) S(6) 114.1(2) . . . yes
S(5) C(4) C(3) 124.5(3) . . . yes
S(6) C(4) C(3) 121.4(3) . . . yes
S(5) C(5) C(6) 117.9(3) . . . yes
S(5) C(5) C(7) 118.1(3) . . . yes
C(6) C(5) C(7) 124.0(4) . . . yes
S(6) C(6) C(5) 117.1(3) . . . yes
S(6) C(6) C(8) 119.4(3) . . . yes
C(5) C(6) C(8) 123.5(4) . . . yes
C(5) C(7) C(9) 110.6(4) . . . yes
C(6) C(8) C(10) 111.0(4) . . . yes
C(7) C(9) C(10) 114.1(5) . . . yes
C(8) C(10) C(9) 114.7(5) . . . yes
N(1) C(11) C(12) 115.8(3) . . . yes
C(11) C(12) C(13) 110.8(4) . . . yes
C(12) C(13) C(14) 112.6(4) . . . yes
N(1) C(15) C(16) 116.9(4) . . . yes
C(15) C(16) C(17) 110.1(4) . . . yes
C(16) C(17) C(18) 114.2(5) . . . yes

loop_
_geom_bond_atom_site_label_1
_geom_bond_atom_site_label_2
_geom_bond_distance
_geom_bond_site_symmetry_1
_geom_bond_site_symmetry_2
_geom_bond_publ_flag
Ni(1) S(1) 2.169(1) . . yes
Ni(1) S(1) 2.169(1) . 3_756 yes
Ni(1) S(2) 2.1608(9) . . yes
Ni(1) S(2) 2.1608(9) . 3_756 yes
S(1) C(1) 1.719(4) . . yes
S(2) C(2) 1.716(4) . . yes
S(3) C(1) 1.753(4) . . yes
S(3) C(3) 1.764(4) . . yes
S(4) C(2) 1.752(4) . . yes
S(4) C(3) 1.766(4) . . yes
S(5) C(4) 1.752(4) . . yes
S(5) C(5) 1.753(4) . . yes
S(6) C(4) 1.762(4) . . yes
S(6) C(6) 1.748(4) . . yes
N(1) C(11) 1.520(5) . . yes
N(1) C(11) 1.520(5) . 2_756 yes
N(1) C(15) 1.519(5) . . yes
N(1) C(15) 1.519(5) . 2_756 yes
C(1) C(2) 1.363(5) . . yes
C(3) C(4) 1.327(6) . . yes
C(5) C(6) 1.333(6) . . yes
C(5) C(7) 1.508(6) . . yes
C(6) C(8) 1.510(6) . . yes
C(7) C(9) 1.513(8) . . yes
C(8) C(10) 1.501(8) . . yes
C(9) C(10) 1.468(9) . . yes
C(11) C(12) 1.525(6) . . yes
C(12) C(13) 1.500(7) . . yes
C(13) C(14) 1.525(7) . . yes
C(15) C(16) 1.508(6) . . yes
C(16) C(17) 1.515(6) . . yes
C(17) C(18) 1.492(8) . . yes

loop_
_geom_torsion_atom_site_label_1
_geom_torsion_atom_site_label_2
_geom_torsion_atom_site_label_3
_geom_torsion_atom_site_label_4
_geom_torsion
_geom_torsion_site_symmetry_1
_geom_torsion_site_symmetry_2
_geom_torsion_site_symmetry_3
_geom_torsion_site_symmetry_4
_geom_torsion_publ_flag
Ni(1) S(1) C(1) S(3) -179.2(2) . . . . yes
Ni(1) S(1) C(1) C(2) 1.9(4) . . . . yes
Ni(1) S(1) C(1) S(3) 179.2(2) . 3_756 3_756 3_756 yes
Ni(1) S(1) C(1) C(2) -1.9(4) . 3_756 3_756 3_756 yes
Ni(1) S(2) C(2) S(4) 177.4(2) . . . . yes
Ni(1) S(2) C(2) C(1) -4.0(3) . . . . yes
Ni(1) S(2) C(2) S(4) -177.4(2) . 3_756 3_756 3_756 yes
Ni(1) S(2) C(2) C(1) 4.0(3) . 3_756 3_756 3_756 yes
S(1) Ni(1) S(2) C(2) 3.9(1) . . . . yes
S(1) Ni(1) S(2) C(2) 176.1(1) . . 3_756 3_756 yes
S(1) C(1) S(3) C(3) -179.0(3) . . . . yes
S(1) C(1) C(2) S(2) 1.4(5) . . . . yes
S(1) C(1) C(2) S(4) -179.8(2) . . . . yes
S(2) Ni(1) S(1) C(1) -3.4(1) . . . . yes
S(2) Ni(1) S(1) C(1) -176.6(1) . . 3_756 3_756 yes
S(2) C(2) S(4) C(3) 177.0(2) . . . . yes
S(2) C(2) C(1) S(3) -177.4(2) . . . . yes
S(3) C(1) C(2) S(4) 1.3(4) . . . . yes
S(3) C(3) S(4) C(2) 1.5(3) . . . . yes
S(3) C(3) C(4) S(5) -1.8(6) . . . . yes
S(3) C(3) C(4) S(6) 178.6(2) . . . . yes
S(4) C(3) S(3) C(1) -1.0(3) . . . . yes
S(4) C(3) C(4) S(5) 178.3(2) . . . . yes
S(4) C(3) C(4) S(6) -1.3(6) . . . . yes
S(5) C(4) S(6) C(6) -2.6(3) . . . . yes
S(5) C(5) C(6) S(6) 1.7(6) . . . . yes
S(5) C(5) C(6) C(8) -177.9(4) . . . . yes
S(5) C(5) C(7) C(9) -167.3(4) . . . . yes
S(6) C(4) S(5) C(5) 3.2(3) . . . . yes
S(6) C(6) C(5) C(7) -175.9(4) . . . . yes
S(6) C(6) C(8) C(10) -169.9(5) . . . . yes
N(1) C(11) C(12) C(13) 178.6(3) . . . . yes
N(1) C(11) C(12) C(13) 178.6(3) . 2_756 2_756 2_756 yes
N(1) C(15) C(16) C(17) 171.0(4) . . . . yes
N(1) C(15) C(16) C(17) 171.0(4) . 2_756 2_756 2_756 yes
C(1) S(3) C(3) C(4) 179.1(4) . . . . yes
C(1) C(2) S(4) C(3) -1.7(3) . . . . yes
C(2) S(4) C(3) C(4) -178.6(4) . . . . yes
C(2) C(1) S(3) C(3) -0.1(4) . . . . yes
C(3) C(4) S(5) C(5) -176.4(4) . . . . yes
C(3) C(4) S(6) C(6) 177.1(4) . . . . yes
C(4) S(5) C(5) C(6) -3.0(4) . . . . yes
C(4) S(5) C(5) C(7) 174.7(4) . . . . yes
C(4) S(6) C(6) C(5) 0.6(4) . . . . yes
C(4) S(6) C(6) C(8) -179.8(4) . . . . yes
C(5) C(6) C(8) C(10) 9.7(8) . . . . yes
C(5) C(7) C(9) C(10) -39.9(8) . . . . yes
C(6) C(5) C(7) C(9) 10.2(8) . . . . yes
C(6) C(8) C(10) C(9) -39.7(8) . . . . yes
C(7) C(5) C(6) C(8) 4.6(8) . . . . yes
C(7) C(9) C(10) C(8) 57.1(9) . . . . yes
C(11) N(1) C(11) C(12) -179.8(4) . . 2_756 2_756 yes
C(11) N(1) C(15) C(16) 53.4(5) . . . . yes
C(11) N(1) C(15) C(16) -64.5(5) . . 2_756 2_756 yes
C(11) C(12) C(13) C(14) -177.2(4) . . . . yes
C(12) C(11) N(1) C(15) 59.7(4) . . . . yes
C(12) C(11) N(1) C(15) -59.4(4) . . . 2_756 yes
C(15) N(1) C(15) C(16) 174.5(5) . . 2_756 2_756 yes
C(15) C(16) C(17) C(18) 169.3(5) . . . . yes
C(15) C(16) C(17) C(18) 169.3(5) . . . . yes
